data_7113663
loop_
_publ_author_name
'Iwata, Masatoshi'
'Okazaki, Masaaki'
'Tobita, Hiromi'

_publ_section_title
;
 Insertion of pyridine into an iron--silicon bond: structure of the product
 Cp*(CO)Fe{\h3(C,C,C)-C5H5NSiMe2NPh2}
;
_journal_coden_ASTM CHCOFS
_journal_issue 21
_journal_name_full
;
 Chemical Communications (Cambridge, United Kingdom)
;
_journal_page_first 2744
_journal_page_last 2745
_journal_paper_doi 10.1039/b308885e
_journal_year 2003
_chemical_formula_moiety 'C30 H36 Fe N2 O Si '
_chemical_formula_sum 'C30 H36 Fe N2 O Si'
_chemical_formula_weight 524.56
_space_group_IT_number 14
_symmetry_cell_setting monoclinic
_symmetry_Int_Tables_number 14
_symmetry_space_group_name_Hall '-P 2yn'
_symmetry_space_group_name_H-M 'P 1 21/n 1'
_cell_angle_alpha 90
_cell_angle_beta 92.431(2)
_cell_angle_gamma 90
_cell_formula_units_Z 4
_cell_length_a 11.4245(4)
_cell_length_b 16.9079(5)
_cell_length_c 13.8660(3)
_cell_measurement_reflns_used 24561
_cell_measurement_temperature 150.2
_cell_measurement_theta_max 27.4
_cell_measurement_theta_min 1.5
_cell_volume 2676.01(14)
_computing_cell_refinement PROCESS-AUTO
_computing_data_collection PROCESS-AUTO
_computing_data_reduction 'teXsan Ver. 1.11'
_computing_publication_material 'teXsan Ver. 1.11'
_computing_structure_refinement 'teXsan Ver. 1.10'
_computing_structure_solution 'DIRDIF94 (PATTY)'
_diffrn_detector_area_resol_mean 10.00
_diffrn_measured_fraction_theta_full 0.9984
_diffrn_measured_fraction_theta_max 0.9984
_diffrn_measurement_device_type 'Rigaku RAXIS-RAPID Imaging Plate'
_diffrn_measurement_method \w
_diffrn_radiation_type 'Mo K\a'
_diffrn_radiation_wavelength 0.7107
_diffrn_reflns_av_R_equivalents 0.039
_diffrn_reflns_limit_h_max 14
_diffrn_reflns_limit_h_min -14
_diffrn_reflns_limit_k_max 21
_diffrn_reflns_limit_k_min -21
_diffrn_reflns_limit_l_max 17
_diffrn_reflns_limit_l_min -17
_diffrn_reflns_number 25124
_diffrn_reflns_theta_full 27.40
_diffrn_reflns_theta_max 27.40
_exptl_absorpt_coefficient_mu 0.633
_exptl_absorpt_correction_T_max 0.866
_exptl_absorpt_correction_T_min 0.768
_exptl_absorpt_correction_type integration
_exptl_absorpt_process_details '(Higashi, 1999)'
_exptl_crystal_colour red
_exptl_crystal_density_diffrn 1.302
_exptl_crystal_density_method 'not measured'
_exptl_crystal_description block
_exptl_crystal_size_max 0.300
_exptl_crystal_size_mid 0.300
_exptl_crystal_size_min 0.300
_refine_diff_density_max 0.25
_refine_diff_density_min -0.51
_refine_ls_extinction_method none
_refine_ls_goodness_of_fit_ref 0.988
_refine_ls_hydrogen_treatment noref
_refine_ls_number_parameters 316
_refine_ls_number_reflns 6079
_refine_ls_R_factor_gt 0.0330
_refine_ls_shift/su_max 0.0008
_refine_ls_structure_factor_coef Fsqd
_refine_ls_weighting_details 'w = 1/[\s^2^(Fo^2^) + (0.10000(Max(Fo^2^,0) + 2Fc^2^)/3)^2^]'
_refine_ls_weighting_scheme calc
_refine_ls_wR_factor_ref 0.1193
_reflns_number_gt 5370
_reflns_number_total 6079
_reflns_threshold_expression F^2^>2.0\s(F^2^)
_cod_duplicate_entry 7104872
_cod_data_source_file b308885e.txt
_cod_data_source_block complex_2
_cod_original_cell_volume 2676.0(1)
_cod_original_formula_sum 'C30 H36 Fe N2 O Si '
_cod_database_code 7113663

loop_
_symmetry_equiv_pos_as_xyz
x,y,z
1/2-x,1/2+y,1/2-z
-x,-y,-z
1/2+x,1/2-y,1/2+z

loop_
_atom_site_label
_atom_site_type_symbol
_atom_site_fract_x
_atom_site_fract_y
_atom_site_fract_z
_atom_site_U_iso_or_equiv
_atom_site_adp_type
_atom_site_occupancy
_atom_site_calc_flag
Fe Fe 0.18326(2) 0.04146(1) 0.30258(1) 0.02087(7) Uani 1.00 d
Si Si 0.19183(3) 0.12573(2) 0.16984(3) 0.0229(1) Uani 1.00 d
O O -0.0619(1) 0.08089(8) 0.28438(10) 0.0429(4) Uani 1.00 d
N1 N 0.3241(1) 0.12839(8) 0.10393(9) 0.0288(3) Uani 1.00 d
N2 N 0.2374(1) 0.12533(7) 0.39481(9) 0.0262(3) Uani 1.00 d
C1 C 0.1557(2) 0.23276(9) 0.1979(1) 0.0352(4) Uani 1.00 d
C2 C 0.0764(2) 0.1020(1) 0.0728(1) 0.0380(4) Uani 1.00 d
C3 C 0.4369(1) 0.13645(9) 0.1488(1) 0.0298(4) Uani 1.00 d
C4 C 0.5338(2) 0.0992(1) 0.1087(1) 0.0368(4) Uani 1.00 d
C5 C 0.6440(2) 0.1049(1) 0.1552(2) 0.0424(5) Uani 1.00 d
C6 C 0.6606(2) 0.1460(1) 0.2392(2) 0.0450(5) Uani 1.00 d
C7 C 0.5669(2) 0.1840(1) 0.2786(2) 0.0459(5) Uani 1.00 d
C8 C 0.4556(1) 0.1796(1) 0.2331(1) 0.0382(4) Uani 1.00 d
C9 C 0.3221(1) 0.1419(1) 0.0017(1) 0.0341(4) Uani 1.00 d
C10 C 0.3573(2) 0.2147(1) -0.0337(2) 0.0540(6) Uani 1.00 d
C11 C 0.3590(2) 0.2279(2) -0.1321(2) 0.0696(8) Uani 1.00 d
C12 C 0.3239(2) 0.1712(2) -0.1959(2) 0.0676(8) Uani 1.00 d
C13 C 0.2879(2) 0.0989(2) -0.1634(1) 0.0626(7) Uani 1.00 d
C14 C 0.2886(2) 0.0846(1) -0.0637(1) 0.0493(6) Uani 1.00 d
C15 C 0.0388(1) 0.06942(10) 0.2930(1) 0.0294(4) Uani 1.00 d
C16 C 0.3500(2) 0.1315(1) 0.4288(1) 0.0357(4) Uani 1.00 d
C17 C 0.3878(2) 0.1864(1) 0.4974(1) 0.0418(5) Uani 1.00 d
C18 C 0.3094(2) 0.2394(1) 0.5336(1) 0.0406(5) Uani 1.00 d
C19 C 0.1943(2) 0.2353(1) 0.4994(1) 0.0400(5) Uani 1.00 d
C20 C 0.1624(1) 0.17823(10) 0.4314(1) 0.0318(4) Uani 1.00 d
C21 C 0.1436(1) -0.07294(9) 0.2497(1) 0.0293(4) Uani 1.00 d
C22 C 0.2616(1) -0.05598(8) 0.2306(1) 0.0272(4) Uani 1.00 d
C23 C 0.3239(1) -0.04294(8) 0.3200(1) 0.0258(4) Uani 1.00 d
C24 C 0.2425(1) -0.05359(9) 0.3954(1) 0.0275(4) Uani 1.00 d
C25 C 0.1321(1) -0.07226(9) 0.3521(1) 0.0303(4) Uani 1.00 d
C26 C 0.0503(2) -0.0981(1) 0.1767(2) 0.0494(5) Uani 1.00 d
C27 C 0.3187(2) -0.06576(10) 0.1362(1) 0.0403(5) Uani 1.00 d
C28 C 0.4549(2) -0.0368(1) 0.3315(1) 0.0386(5) Uani 1.00 d
C29 C 0.2736(2) -0.0513(1) 0.5016(1) 0.0418(5) Uani 1.00 d
C30 C 0.0229(2) -0.0933(1) 0.4027(2) 0.0486(6) Uani 1.00 d
H1 H 0.2028 0.2566 0.2475 0.0436 Uiso 1.00 calc
H2 H 0.1681 0.2642 0.1439 0.0436 Uiso 1.00 calc
H3 H 0.0700 0.2327 0.2136 0.0436 Uiso 1.00 calc
H4 H -0.0022 0.0982 0.1037 0.0463 Uiso 1.00 calc
H5 H 0.0812 0.1344 0.0279 0.0463 Uiso 1.00 calc
H6 H 0.0911 0.0465 0.0417 0.0463 Uiso 1.00 calc
H7 H 0.5237 0.0666 0.0538 0.0441 Uiso 1.00 calc
H8 H 0.7031 0.0807 0.1237 0.0507 Uiso 1.00 calc
H9 H 0.7261 0.1471 0.2687 0.0538 Uiso 1.00 calc
H10 H 0.5780 0.2107 0.3361 0.0560 Uiso 1.00 calc
H11 H 0.3923 0.2060 0.2647 0.0457 Uiso 1.00 calc
H12 H 0.3732 0.2567 0.0084 0.0670 Uiso 1.00 calc
H13 H 0.3848 0.2718 -0.1580 0.0814 Uiso 1.00 calc
H14 H 0.3161 0.1893 -0.2702 0.0811 Uiso 1.00 calc
H15 H 0.2702 0.0473 -0.2017 0.0742 Uiso 1.00 calc
H16 H 0.2564 0.0284 -0.0405 0.0616 Uiso 1.00 calc
H17 H 0.4031 0.0970 0.3913 0.0416 Uiso 1.00 calc
H18 H 0.4715 0.1858 0.5155 0.0505 Uiso 1.00 calc
H19 H 0.3322 0.2821 0.5807 0.0484 Uiso 1.00 calc
H20 H 0.1347 0.2713 0.5200 0.0484 Uiso 1.00 calc
H21 H 0.0762 0.1770 0.4012 0.0381 Uiso 1.00 calc
H22 H -0.0169 -0.0830 0.1873 0.0613 Uiso 1.00 calc
H23 H 0.0689 -0.0775 0.1088 0.0613 Uiso 1.00 calc
H24 H 0.0357 -0.1566 0.1732 0.0613 Uiso 1.00 calc
H25 H 0.3558 -0.1113 0.1344 0.0507 Uiso 1.00 calc
H26 H 0.2532 -0.0618 0.0856 0.0507 Uiso 1.00 calc
H27 H 0.3636 -0.0253 0.1228 0.0507 Uiso 1.00 calc
H28 H 0.4903 -0.0866 0.3091 0.0473 Uiso 1.00 calc
H29 H 0.4856 0.0037 0.2875 0.0473 Uiso 1.00 calc
H30 H 0.4745 -0.0260 0.3949 0.0473 Uiso 1.00 calc
H31 H 0.3097 -0.0967 0.5231 0.0517 Uiso 1.00 calc
H32 H 0.3187 -0.0079 0.5225 0.0517 Uiso 1.00 calc
H33 H 0.2070 -0.0418 0.5379 0.0517 Uiso 1.00 calc
H34 H 0.0247 -0.0777 0.4644 0.0600 Uiso 1.00 calc
H35 H -0.0527 -0.0698 0.3689 0.0600 Uiso 1.00 calc
H36 H 0.0029 -0.1490 0.4022 0.0600 Uiso 1.00 calc

loop_
_atom_site_aniso_label
_atom_site_aniso_U_11
_atom_site_aniso_U_22
_atom_site_aniso_U_33
_atom_site_aniso_U_12
_atom_site_aniso_U_13
_atom_site_aniso_U_23
Fe 0.0195(1) 0.0204(1) 0.0226(1) 0.00185(7) -0.00167(9) -0.00094(7)
Si 0.0228(2) 0.0206(2) 0.0248(2) 0.0011(1) -0.0040(1) 0.0003(1)
O 0.0218(6) 0.0494(8) 0.0573(8) 0.0064(5) -0.0007(5) -0.0018(6)
N1 0.0276(7) 0.0282(6) 0.0304(6) -0.0022(5) 0.0005(5) 0.0025(5)
N2 0.0287(6) 0.0253(6) 0.0246(6) 0.0019(5) -0.0012(5) 0.0007(5)
C1 0.0410(9) 0.0253(7) 0.0394(8) 0.0083(7) 0.0008(7) 0.0024(7)
C2 0.0349(9) 0.0471(10) 0.0308(8) -0.0056(7) -0.0100(6) 0.0063(7)
C3 0.0247(7) 0.0233(7) 0.0414(8) -0.0018(6) 0.0024(6) 0.0057(6)
C4 0.0337(9) 0.0305(8) 0.0468(9) 0.0013(7) 0.0092(7) 0.0052(7)
C5 0.0298(9) 0.0333(8) 0.065(1) 0.0032(7) 0.0102(8) 0.0115(8)
C6 0.0270(8) 0.0381(9) 0.069(1) -0.0009(7) -0.0064(8) 0.0108(9)
C7 0.0340(9) 0.044(1) 0.059(1) -0.0014(8) -0.0100(8) -0.0075(9)
C8 0.0273(8) 0.0350(9) 0.0521(10) 0.0020(7) -0.0022(7) -0.0056(7)
C9 0.0331(8) 0.0345(8) 0.0350(8) 0.0034(7) 0.0042(6) 0.0133(7)
C10 0.044(1) 0.050(1) 0.067(1) -0.0146(9) -0.0146(9) 0.032(1)
C11 0.045(1) 0.091(2) 0.072(2) -0.016(1) -0.011(1) 0.058(2)
C12 0.049(1) 0.108(2) 0.046(1) 0.023(1) 0.0132(10) 0.045(1)
C13 0.092(2) 0.065(1) 0.0310(9) 0.032(1) 0.012(1) 0.0096(9)
C14 0.079(2) 0.0388(10) 0.0309(9) 0.0122(10) 0.0090(9) 0.0069(7)
C15 0.0274(8) 0.0281(7) 0.0328(8) 0.0020(6) 0.0013(6) -0.0004(6)
C16 0.0327(9) 0.0341(8) 0.0394(8) 0.0029(7) -0.0083(7) -0.0056(7)
C17 0.044(1) 0.0387(9) 0.0414(9) -0.0039(8) -0.0142(8) -0.0060(7)
C18 0.059(1) 0.0325(8) 0.0299(8) -0.0090(8) -0.0019(7) -0.0062(7)
C19 0.053(1) 0.0316(8) 0.0363(9) -0.0014(8) 0.0116(8) -0.0075(7)
C20 0.0341(8) 0.0293(8) 0.0322(7) -0.0006(6) 0.0049(6) -0.0044(6)
C21 0.0350(8) 0.0206(7) 0.0315(8) -0.0040(6) -0.0094(6) 0.0017(6)
C22 0.0380(8) 0.0158(6) 0.0277(7) 0.0021(6) 0.0017(6) -0.0001(5)
C23 0.0258(8) 0.0203(7) 0.0311(7) 0.0044(5) 0.0003(6) 0.0023(5)
C24 0.0320(8) 0.0249(7) 0.0256(7) 0.0033(6) -0.0014(6) 0.0036(6)
C25 0.0288(8) 0.0261(7) 0.0359(8) -0.0007(6) 0.0020(6) 0.0065(6)
C26 0.056(1) 0.0338(9) 0.055(1) -0.0131(8) -0.0270(9) 0.0019(8)
C27 0.065(1) 0.0221(7) 0.0345(8) 0.0044(8) 0.0145(8) -0.0012(6)
C28 0.0261(8) 0.0341(9) 0.055(1) 0.0059(6) 0.0006(7) 0.0029(7)
C29 0.053(1) 0.047(1) 0.0259(8) 0.0074(8) -0.0029(7) 0.0060(7)
C30 0.0377(10) 0.046(1) 0.063(1) -0.0062(8) 0.0115(9) 0.0175(9)

loop_
_atom_type_symbol
_atom_type_description
_atom_type_scat_dispersion_real
_atom_type_scat_dispersion_imag
_atom_type_scat_source
C C 0.003 0.002
;International Tables for Crystallography
(1992, Vol. C, Tables 4.2.6.8 and 6.1.1.1)
;
H H 0.000 0.000
;International Tables for Crystallography
(1992, Vol. C, Table 6.1.1.2)
;
Fe Fe 0.346 0.844
;International Tables for Crystallography
(1992, Vol. C, Tables 4.2.6.8 and 6.1.1.1)
;
N N 0.006 0.003
;International Tables for Crystallography
(1992, Vol. C, Tables 4.2.6.8 and 6.1.1.1)
;
O O 0.011 0.006
;International Tables for Crystallography
(1992, Vol. C, Tables 4.2.6.8 and 6.1.1.1)
;
Si Si 0.082 0.070
;International Tables for Crystallography
(1992, Vol. C, Tables 4.2.6.8 and 6.1.1.1)
;

loop_
_geom_angle_atom_site_label_1
_geom_angle_atom_site_label_2
_geom_angle_atom_site_label_3
_geom_angle
_geom_angle_publ_flag
SI FE N2 92.84(4) yes
SI FE C15 80.97(5) yes
SI FE C21 107.53(4) yes
SI FE C22 93.99(4) yes
SI FE C23 115.89(4) yes
SI FE C24 154.95(5) yes
SI FE C25 145.72(5) yes
N2 FE C15 97.20(6) yes
N2 FE C21 158.79(5) yes
N2 FE C22 136.27(6) yes
N2 FE C23 100.93(5) yes
N2 FE C24 93.81(6) yes
N2 FE C25 121.17(6) yes
C15 FE C21 91.94(7) yes
C15 FE C22 126.53(7) yes
C15 FE C23 154.30(7) yes
C15 FE C24 121.98(7) yes
C15 FE C25 89.87(7) yes
C21 FE C22 38.86(6) yes
C21 FE C23 65.19(6) yes
C21 FE C24 65.20(6) yes
C21 FE C25 39.44(6) yes
C22 FE C23 38.60(6) yes
C22 FE C24 64.97(6) yes
C22 FE C25 65.31(6) yes
C23 FE C24 39.07(6) yes
C23 FE C25 65.16(6) yes
C24 FE C25 38.43(6) yes
FE SI N1 118.70(5) yes
FE SI C1 113.78(5) yes
FE SI C2 112.41(6) yes
N1 SI C1 105.95(7) yes
N1 SI C2 102.69(7) yes
C1 SI C2 101.40(8) yes
SI N1 C3 123.3(1) yes
SI N1 C9 121.8(1) yes
C3 N1 C9 113.3(1) yes
FE N2 C16 122.9(1) yes
FE N2 C20 121.8(1) yes
C16 N2 C20 115.2(1) yes
N1 C3 C4 120.1(2) yes
N1 C3 C8 121.8(1) yes
C4 C3 C8 118.1(2) yes
C3 C4 C5 119.8(2) yes
C4 C5 C6 121.4(2) yes
C5 C6 C7 119.5(2) yes
C6 C7 C8 120.2(2) yes
C3 C8 C7 120.9(2) yes
N1 C9 C10 119.8(2) yes
N1 C9 C14 122.3(1) yes
C10 C9 C14 117.9(2) yes
C9 C10 C11 120.6(2) yes
C10 C11 C12 120.9(2) yes
C11 C12 C13 120.1(2) yes
C12 C13 C14 119.2(2) yes
C9 C14 C13 121.4(2) yes
FE C15 O 173.4(1) yes
N2 C16 C17 123.7(2) yes
C16 C17 C18 119.9(2) yes
C17 C18 C19 117.9(2) yes
C18 C19 C20 119.1(2) yes
N2 C20 C19 124.3(2) yes
FE C21 C22 71.76(8) yes
FE C21 C25 71.06(9) yes
FE C21 C26 129.1(1) yes
C22 C21 C25 108.2(1) yes
C22 C21 C26 125.9(2) yes
C25 C21 C26 125.4(2) yes
FE C22 C21 69.38(9) yes
FE C22 C23 71.19(8) yes
FE C22 C27 134.4(1) yes
C21 C22 C23 108.3(1) yes
C21 C22 C27 126.6(2) yes
C23 C22 C27 124.1(2) yes
FE C23 C22 70.20(9) yes
FE C23 C24 70.28(9) yes
FE C23 C28 134.5(1) yes
C22 C23 C24 107.4(1) yes
C22 C23 C28 124.3(2) yes
C24 C23 C28 127.1(2) yes
FE C24 C23 70.65(8) yes
FE C24 C25 70.07(9) yes
FE C24 C29 128.5(1) yes
C23 C24 C25 108.2(1) yes
C23 C24 C29 125.2(2) yes
C25 C24 C29 126.4(2) yes
FE C25 C21 69.50(8) yes
FE C25 C24 71.49(9) yes
FE C25 C30 127.5(1) yes
C21 C25 C24 107.8(1) yes
C21 C25 C30 125.1(2) yes
C24 C25 C30 127.0(2) yes

loop_
_geom_bond_atom_site_label_1
_geom_bond_atom_site_label_2
_geom_bond_distance
_geom_bond_publ_flag
FE SI 2.3330(4) yes
FE N2 1.991(1) yes
FE C15 1.716(2) yes
FE C21 2.111(2) yes
FE C22 2.142(2) yes
FE C23 2.155(1) yes
FE C24 2.150(2) yes
FE C25 2.132(2) yes
SI N1 1.799(1) yes
SI C1 1.900(2) yes
SI C2 1.888(2) yes
O C15 1.168(2) yes
N1 C3 1.413(2) yes
N1 C9 1.435(2) yes
N2 C16 1.355(2) yes
N2 C20 1.352(2) yes
C3 C4 1.408(2) yes
C3 C8 1.387(2) yes
C4 C5 1.393(3) yes
C5 C6 1.362(3) yes
C6 C7 1.381(3) yes
C7 C8 1.397(2) yes
C9 C10 1.391(3) yes
C9 C14 1.370(3) yes
C10 C11 1.383(3) yes
C11 C12 1.353(4) yes
C12 C13 1.372(4) yes
C13 C14 1.403(3) yes
C16 C17 1.385(2) yes
C17 C18 1.377(3) yes
C18 C19 1.380(3) yes
C19 C20 1.388(2) yes
C21 C22 1.415(2) yes
C21 C25 1.432(2) yes
C21 C26 1.500(2) yes
C22 C23 1.421(2) yes
C22 C27 1.496(2) yes
C23 C24 1.440(2) yes
C23 C28 1.501(2) yes
C24 C25 1.410(2) yes
C24 C29 1.500(2) yes
C25 C30 1.500(2) yes
